data_2013927
loop_
_publ_author_name
'Lee, Clare'
'Harrison, William T. A.'

_publ_section_title
;
 The <i>catena</i>-arsenite chain anion,
 [AsO~2~]~<i>n~</i>^<i>n^{-</i>}: (H~3~NCH~2~CH~2~NH~3~)~0.5~[AsO~2~]
 and NaAsO~2~ (revisited)
;
_journal_issue 5
_journal_name_full 'Acta Crystallographica Section C'
_journal_page_first m215
_journal_page_last m218
_journal_paper_doi 10.1107/S0108270104007450
_journal_volume 60
_journal_year 2004
_chemical_formula_iupac 'Na [As O2]'
_chemical_formula_moiety 'As Na O2'
_chemical_formula_structural 'Na + , As O2 -'
_chemical_formula_sum 'As Na O2'
_chemical_formula_weight 129.91
_chemical_name_systematic 'sodium catena-arsenite'
_space_group_IT_number 61
_symmetry_cell_setting orthorhombic
_symmetry_space_group_name_Hall '-P 2ac 2ab'
_symmetry_space_group_name_H-M 'P b c a'
_atom_sites_solution_hydrogens none
_atom_sites_solution_primary direct
_atom_sites_solution_secondary difmap
_audit_creation_method SHELXL97
_cell_angle_alpha 90.00
_cell_angle_beta 90.00
_cell_angle_gamma 90.00
_cell_formula_units_Z 8
_cell_length_a 6.7762(5)
_cell_length_b 5.0901(4)
_cell_length_c 14.3098(11)
_cell_measurement_reflns_used 1514
_cell_measurement_temperature 293(2)
_cell_measurement_theta_max 31.82
_cell_measurement_theta_min 2.85
_cell_volume 493.57(7)
_computing_cell_refinement 'SAINT (Bruker, 1999)'
_computing_data_collection 'SMART (Bruker, 1999)'
_computing_data_reduction SAINT
_computing_molecular_graphics 'ORTEP-3 (Farrugia, 1997) and ATOMS (Dowty, 1999)'
_computing_publication_material SHELXL97
_computing_structure_refinement 'SHELXL97 (Sheldrick, 1997)'
_computing_structure_solution 'SHELXS97 (Sheldrick, 1997)'
_diffrn_ambient_temperature 293(2)
_diffrn_measured_fraction_theta_full 0.999
_diffrn_measured_fraction_theta_max 0.999
_diffrn_measurement_device_type 'Bruker SMART 1000 CCD area-detector'
_diffrn_measurement_method \w
_diffrn_radiation_monochromator graphite
_diffrn_radiation_source 'fine-focus sealed tube'
_diffrn_radiation_type MoK\a
_diffrn_radiation_wavelength 0.71073
_diffrn_reflns_av_R_equivalents 0.0484
_diffrn_reflns_av_sigmaI/netI 0.0317
_diffrn_reflns_limit_h_max 10
_diffrn_reflns_limit_h_min -10
_diffrn_reflns_limit_k_max 6
_diffrn_reflns_limit_k_min -7
_diffrn_reflns_limit_l_max 18
_diffrn_reflns_limit_l_min -21
_diffrn_reflns_number 5152
_diffrn_reflns_theta_full 32.54
_diffrn_reflns_theta_max 32.54
_diffrn_reflns_theta_min 2.85
_diffrn_standards_decay_% 0
_exptl_absorpt_coefficient_mu 13.617
_exptl_absorpt_correction_T_max 0.336
_exptl_absorpt_correction_T_min 0.120
_exptl_absorpt_correction_type multi-scan
_exptl_absorpt_process_details '(SADABS; Bruker, 1999)'
_exptl_crystal_colour colourless
_exptl_crystal_density_diffrn 3.497
_exptl_crystal_density_meas ?
_exptl_crystal_density_method 'not measured'
_exptl_crystal_description rod
_exptl_crystal_F_000 480
_exptl_crystal_size_max 0.23
_exptl_crystal_size_mid 0.08
_exptl_crystal_size_min 0.08
_refine_diff_density_max 2.970
_refine_diff_density_min -1.054
_refine_ls_extinction_method none
_refine_ls_goodness_of_fit_ref 1.011
_refine_ls_matrix_type full
_refine_ls_number_parameters 37
_refine_ls_number_reflns 894
_refine_ls_number_restraints 0
_refine_ls_restrained_S_all 1.011
_refine_ls_R_factor_all 0.0607
_refine_ls_R_factor_gt 0.0396
_refine_ls_shift/su_max 0.000
_refine_ls_shift/su_mean 0.000
_refine_ls_structure_factor_coef Fsqd
_refine_ls_weighting_details 'calc w = 1/[\s^2^(Fo^2^)+(0.0661P)^2^] where P=(Fo^2^+2Fc^2^)/3'
_refine_ls_weighting_scheme calc
_refine_ls_wR_factor_gt 0.1007
_refine_ls_wR_factor_ref 0.1085
_reflns_number_gt 639
_reflns_number_total 894
_reflns_threshold_expression I>2\s(I)
_cod_data_source_file bc1044.cif
_cod_data_source_block II
_cod_depositor_comments
;
The following automatic conversions were performed:

'_exptl_crystal_density_meas' value 'not measured' was changed to '?'
- the value is perceived as not measured.

Automatic conversion script
Id: cif_fix_values 3008 2015-01-20 13:52:24Z robertas 
;
_cod_database_code 2013927
_cod_database_fobs_code 2013927

loop_
_symmetry_equiv_pos_as_xyz
'x, y, z'
'-x+1/2, -y, z+1/2'
'-x, y+1/2, -z+1/2'
'x+1/2, -y+1/2, -z'
'-x, -y, -z'
'x-1/2, y, -z-1/2'
'x, -y-1/2, z-1/2'
'-x-1/2, y-1/2, z'

loop_
_atom_site_label
_atom_site_fract_x
_atom_site_fract_y
_atom_site_fract_z
_atom_site_U_iso_or_equiv
_atom_site_adp_type
_atom_site_calc_flag
_atom_site_refinement_flags
_atom_site_occupancy
_atom_site_disorder_assembly
_atom_site_disorder_group
_atom_site_type_symbol
Na 0.3991(3) 0.7528(4) 0.55533(19) 0.0267(5) Uani d . 1 . . Na
As 0.39472(7) 0.73348(8) 0.32861(3) 0.01611(17) Uani d . 1 . . As
O1 0.5713(5) 0.7839(7) 0.4095(3) 0.0247(8) Uani d . 1 . . O
O2 0.1975(5) 0.9316(6) 0.3802(2) 0.0215(7) Uani d . 1 . . O

loop_
_atom_site_aniso_label
_atom_site_aniso_U_11
_atom_site_aniso_U_22
_atom_site_aniso_U_33
_atom_site_aniso_U_12
_atom_site_aniso_U_13
_atom_site_aniso_U_23
Na 0.0154(10) 0.0268(12) 0.0378(12) 0.0011(8) 0.0046(8) 0.0028(8)
As 0.0130(2) 0.0133(2) 0.0219(3) -0.00103(15) 0.00058(16) 0.00031(15)
O1 0.0142(15) 0.0276(18) 0.032(2) -0.0015(13) -0.0046(13) -0.0013(13)
O2 0.0149(15) 0.0140(14) 0.036(2) 0.0041(12) 0.0021(14) 0.0030(12)

loop_
_atom_type_symbol
_atom_type_description
_atom_type_scat_dispersion_real
_atom_type_scat_dispersion_imag
_atom_type_scat_source
O O 0.0106 0.0060 'International Tables Vol C Tables 4.2.6.8 and 6.1.1.4'
Na Na 0.0362 0.0249 'International Tables Vol C Tables 4.2.6.8 and 6.1.1.4'
As As 0.0499 2.0058 'International Tables Vol C Tables 4.2.6.8 and 6.1.1.4'

loop_
_geom_angle_atom_site_label_1
_geom_angle_atom_site_label_2
_geom_angle_atom_site_label_3
_geom_angle_site_symmetry_1
_geom_angle_site_symmetry_3
_geom_angle
_geom_angle_publ_flag
O1 Na O1 4_466 . 132.12(15) ?
O1 Na O2 4_466 4_566 134.31(15) ?
O1 Na O2 . 4_566 87.18(14) ?
O1 Na O1 4_466 5_676 96.58(15) ?
O1 Na O1 . 5_676 94.38(13) ?
O2 Na O1 4_566 5_676 103.29(14) ?
O1 Na O1 4_466 5_666 87.13(14) ?
O1 Na O1 . 5_666 100.80(12) ?
O2 Na O1 4_566 5_666 59.26(11) ?
O1 Na O1 5_676 5_666 155.83(19) ?
O1 Na O2 4_466 . 76.48(12) ?
O1 Na O2 . . 58.21(12) ?
O2 Na O2 4_566 . 145.10(14) ?
O1 Na O2 5_676 . 85.17(12) ?
O1 Na O2 5_666 . 118.83(12) ?
O1 Na O2 4_466 8_655 85.93(13) ?
O1 Na O2 . 8_655 55.03(12) ?
O2 Na O2 4_566 8_655 106.53(11) ?
O1 Na O2 5_676 8_655 135.08(14) ?
O1 Na O2 5_666 8_655 68.90(10) ?
O2 Na O2 . 8_655 51.70(7) ?
O1 As O2 . 8_655 95.42(16) yes
O1 As O2 . . 99.07(17) yes
O2 As O2 8_655 . 92.93(11) yes
As O1 Na . 4_566 146.0(2) ?
As O1 Na . . 104.02(17) ?
Na O1 Na 4_566 . 106.02(15) ?
As O1 Na . 5_676 110.52(18) ?
Na O1 Na 4_566 5_676 87.31(14) ?
Na O1 Na . 5_676 85.62(13) ?
As O1 Na . 5_666 91.48(15) ?
Na O1 Na 4_566 5_666 79.04(13) ?
Na O1 Na . 5_666 79.20(12) ?
Na O1 Na 5_676 5_666 155.83(19) ?
As O2 As 8_665 . 123.66(19) yes
As O2 Na 8_665 4_466 101.30(15) ?
As O2 Na . 4_466 123.50(15) ?
As O2 Na 8_665 . 138.95(16) ?
As O2 Na . . 80.62(12) ?
Na O2 Na 4_466 . 86.78(11) ?
As O2 Na 8_665 8_665 78.89(11) ?
As O2 Na . 8_665 141.29(17) ?
Na O2 Na 4_466 8_665 73.47(11) ?
Na O2 Na . 8_665 64.85(9) ?

loop_
_geom_bond_atom_site_label_1
_geom_bond_atom_site_label_2
_geom_bond_site_symmetry_2
_geom_bond_distance
_geom_bond_publ_flag
Na O1 4_466 2.285(4) yes
Na O1 . 2.397(5) yes
Na O2 4_566 2.413(4) yes
Na O1 5_676 2.420(4) yes
Na O1 5_666 2.785(4) yes
Na O2 . 2.996(4) yes
Na O2 8_655 3.063(4) yes
As O1 . 1.684(4) yes
As O2 8_655 1.815(3) yes
As O2 . 1.829(3) yes
O1 Na 4_566 2.285(4) ?
O1 Na 5_676 2.420(4) ?
O1 Na 5_666 2.785(4) ?
O2 As 8_665 1.815(3) ?
O2 Na 4_466 2.413(4) ?
O2 Na 8_665 3.063(4) ?
